data_4338868
loop_
_publ_author_name
'Liu, Hai-Yan'
'Wu, Hua'
'Ma, Jian-Fang'
'Song, Shu-Yan'
'Yang, Jin'
'Liu, Ying-Ying'
'Su, Zhong-Min'

_publ_section_title
;
 Structural study of silver(I) sulfonate complexes with pyrazine
 derivatives.
;
_journal_issue 18
_journal_name_full 'Inorganic chemistry'
_journal_page_first 7299
_journal_page_last 7311
_journal_paper_doi 10.1021/ic070147s
_journal_volume 46
_journal_year 2007
_chemical_formula_moiety 'C12 H14 Ag N3 O3 S'
_chemical_formula_sum 'C12 H14 Ag N3 O3 S'
_chemical_formula_weight 388.19
_chemical_name_systematic
;
 ?
;
_space_group_IT_number 14
_symmetry_cell_setting monoclinic
_symmetry_space_group_name_Hall '-P 2yn'
_symmetry_space_group_name_H-M 'P 1 21/n 1'
_atom_sites_solution_hydrogens geom
_atom_sites_solution_primary direct
_atom_sites_solution_secondary difmap
_audit_creation_method SHELXL-97
_cell_angle_alpha 90.00
_cell_angle_beta 93.24(3)
_cell_angle_gamma 90.00
_cell_formula_units_Z 4
_cell_length_a 7.0778(14)
_cell_length_b 14.533(3)
_cell_length_c 12.958(3)
_cell_measurement_reflns_used Total
_cell_measurement_temperature 293(2)
_cell_measurement_theta_max 27.5
_cell_measurement_theta_min 3.2
_cell_volume 1330.8(5)
_computing_cell_refinement PROCESS-AUTO
_computing_data_collection PROCESS-AUTO
_computing_data_reduction PROCESS-AUTO
_computing_molecular_graphics 'SHELXTL-PLUS (Sheldrick, 1990)'
_computing_publication_material SHELXL-97
_computing_structure_refinement 'SHELXL-97 (Sheldrick, 1997)'
_computing_structure_solution 'SHELXS-97 (Sheldrick, 1997)'
_diffrn_ambient_temperature 293(2)
_diffrn_detector_area_resol_mean 10.0
_diffrn_measured_fraction_theta_full 0.999
_diffrn_measured_fraction_theta_max 0.999
_diffrn_measurement_device_type 'Bruker APEX CCD area-detector'
_diffrn_measurement_method '\w scan'
_diffrn_radiation_monochromator 'Rigaku RAXIS-RAPID'
_diffrn_radiation_source 'fine-focus sealed tube'
_diffrn_radiation_type MoK\a
_diffrn_radiation_wavelength 0.71073
_diffrn_reflns_av_R_equivalents 0.0170
_diffrn_reflns_av_sigmaI/netI 0.0132
_diffrn_reflns_limit_h_max 9
_diffrn_reflns_limit_h_min -9
_diffrn_reflns_limit_k_max 18
_diffrn_reflns_limit_k_min -18
_diffrn_reflns_limit_l_max 16
_diffrn_reflns_limit_l_min -16
_diffrn_reflns_number 12859
_diffrn_reflns_theta_full 25.00
_diffrn_reflns_theta_max 27.48
_diffrn_reflns_theta_min 3.15
_diffrn_standards_decay_% none
_diffrn_standards_interval_count none
_diffrn_standards_interval_time none
_diffrn_standards_number none
_exptl_absorpt_coefficient_mu 1.682
_exptl_absorpt_correction_T_max 0.6972
_exptl_absorpt_correction_T_min 0.5506
_exptl_absorpt_correction_type multi-scan
_exptl_absorpt_process_details 'SADABS (Sheldrick, 1996)'
_exptl_crystal_colour yellow
_exptl_crystal_density_diffrn 1.937
_exptl_crystal_density_meas ?
_exptl_crystal_density_method 'not measured'
_exptl_crystal_description block
_exptl_crystal_F_000 776
_exptl_crystal_size_max 0.361
_exptl_crystal_size_mid 0.303
_exptl_crystal_size_min 0.215
_refine_diff_density_max 0.664
_refine_diff_density_min -0.544
_refine_diff_density_rms 0.107
_refine_ls_extinction_method none
_refine_ls_goodness_of_fit_ref 1.130
_refine_ls_hydrogen_treatment mixed
_refine_ls_matrix_type full
_refine_ls_number_parameters 187
_refine_ls_number_reflns 3047
_refine_ls_number_restraints 0
_refine_ls_restrained_S_all 1.130
_refine_ls_R_factor_all 0.0311
_refine_ls_R_factor_gt 0.0279
_refine_ls_shift/su_max 0.001
_refine_ls_shift/su_mean 0.000
_refine_ls_structure_factor_coef Fsqd
_refine_ls_weighting_details 'calc w=1/[\s^2^(Fo^2^)+(0.0388P)^2^+0.6417P] where P=(Fo^2^+2Fc^2^)/3'
_refine_ls_weighting_scheme calc
_refine_ls_wR_factor_gt 0.0694
_refine_ls_wR_factor_ref 0.0706
_reflns_number_gt 2735
_reflns_number_total 3047
_reflns_threshold_expression >2sigma(I)
_cod_data_source_file ic070147s-file003.cif
_cod_data_source_block compound-2
_cod_depositor_comments
;
The following automatic conversions were performed:

'_exptl_crystal_density_meas' value 'none' was changed to '?' - the
value is perceived as not measured.

Automatic conversion script
Id: cif_fix_values 3008 2015-01-20 13:52:24Z robertas 
;
_cod_original_sg_symbol_Hall '-P 2yn '
_cod_original_sg_symbol_H-M p21/n
_cod_database_code 4338868

loop_
_symmetry_equiv_pos_as_xyz
'x, y, z'
'-x+1/2, y+1/2, -z+1/2'
'-x, -y, -z'
'x-1/2, -y-1/2, z-1/2'

loop_
_atom_site_label
_atom_site_type_symbol
_atom_site_fract_x
_atom_site_fract_y
_atom_site_fract_z
_atom_site_U_iso_or_equiv
_atom_site_adp_type
_atom_site_occupancy
_atom_site_symmetry_multiplicity
_atom_site_calc_flag
_atom_site_refinement_flags
Ag1 Ag 1.17757(2) 0.203550(13) -0.052179(16) 0.04185(8) Uani 1 1 d .
C1 C 0.5790(3) 0.29437(13) -0.04450(15) 0.0258(4) Uani 1 1 d .
C2 C 0.5844(3) 0.13612(14) -0.05389(17) 0.0307(4) Uani 1 1 d .
H2 H 0.5213 0.0800 -0.0549 0.037 Uiso 1 1 calc R
C3 C 0.7765(3) 0.13756(15) -0.06059(16) 0.0296(4) Uani 1 1 d .
H3 H 0.8424 0.0823 -0.0632 0.036 Uiso 1 1 calc R
C4 C 0.7747(3) 0.29615(13) -0.05592(15) 0.0267(4) Uani 1 1 d .
C5 C 0.8814(4) 0.38426(16) -0.0612(2) 0.0426(6) Uani 1 1 d .
H5A H 1.0129 0.3713 -0.0690 0.064 Uiso 1 1 calc R
H5B H 0.8681 0.4185 0.0013 0.064 Uiso 1 1 calc R
H5C H 0.8321 0.4197 -0.1191 0.064 Uiso 1 1 calc R
C6 C 0.4695(4) 0.38017(16) -0.0279(2) 0.0393(5) Uani 1 1 d .
H6A H 0.3385 0.3651 -0.0219 0.059 Uiso 1 1 calc R
H6B H 0.4817 0.4209 -0.0855 0.059 Uiso 1 1 calc R
H6C H 0.5178 0.4098 0.0343 0.059 Uiso 1 1 calc R
C7 C 0.9260(3) 0.11456(14) 0.19192(15) 0.0279(4) Uani 1 1 d .
C8 C 1.1182(3) 0.12900(15) 0.18198(17) 0.0316(4) Uani 1 1 d .
H8 H 1.1991 0.0790 0.1768 0.038 Uiso 1 1 calc R
C9 C 1.1902(3) 0.21799(16) 0.17976(17) 0.0320(4) Uani 1 1 d .
H9 H 1.3191 0.2269 0.1731 0.038 Uiso 1 1 calc R
C10 C 1.0708(3) 0.29429(14) 0.18740(15) 0.0295(4) Uani 1 1 d .
C11 C 0.8769(3) 0.27837(15) 0.19552(16) 0.0304(4) Uani 1 1 d .
H11 H 0.7948 0.3280 0.1992 0.037 Uiso 1 1 calc R
C12 C 0.8063(3) 0.18998(14) 0.19810(16) 0.0296(4) Uani 1 1 d .
H12 H 0.6774 0.1807 0.2040 0.035 Uiso 1 1 calc R
N1 N 1.1384(3) 0.38262(15) 0.18433(18) 0.0396(5) Uani 1 1 d .
HN1 H 1.243(5) 0.389(2) 0.196(3) 0.059 Uiso 1 1 d .
HN2 H 1.059(5) 0.426(2) 0.206(2) 0.059 Uiso 1 1 d .
N2 N 0.8717(3) 0.21734(12) -0.06346(14) 0.0274(4) Uani 1 1 d .
N3 N 0.4856(3) 0.21407(12) -0.04593(14) 0.0270(3) Uani 1 1 d .
O1 O 0.8219(3) -0.03290(11) 0.09164(14) 0.0427(4) Uani 1 1 d .
O2 O 0.9636(3) -0.05078(12) 0.26323(15) 0.0508(5) Uani 1 1 d .
O3 O 0.6473(3) 0.01216(13) 0.23778(18) 0.0562(5) Uani 1 1 d .
S1 S 0.83219(8) 0.00214(3) 0.19704(4) 0.03150(12) Uani 1 1 d .

loop_
_atom_site_aniso_label
_atom_site_aniso_U_11
_atom_site_aniso_U_22
_atom_site_aniso_U_33
_atom_site_aniso_U_23
_atom_site_aniso_U_13
_atom_site_aniso_U_12
Ag1 0.01744(10) 0.04130(12) 0.06675(15) -0.00607(8) 0.00180(8) -0.00047(6)
C1 0.0232(10) 0.0270(10) 0.0271(9) -0.0023(7) -0.0002(7) 0.0011(7)
C2 0.0248(10) 0.0258(10) 0.0413(11) -0.0015(8) 0.0011(8) -0.0023(8)
C3 0.0245(10) 0.0269(10) 0.0374(10) -0.0022(8) 0.0014(8) 0.0020(8)
C4 0.0240(10) 0.0274(10) 0.0286(9) 0.0000(7) -0.0004(8) -0.0024(7)
C5 0.0338(12) 0.0321(12) 0.0617(15) 0.0050(11) -0.0005(11) -0.0085(9)
C6 0.0318(12) 0.0310(11) 0.0553(14) -0.0067(10) 0.0050(10) 0.0058(9)
C7 0.0279(10) 0.0249(9) 0.0311(9) -0.0015(7) 0.0028(8) -0.0004(8)
C8 0.0284(10) 0.0303(10) 0.0363(10) -0.0005(8) 0.0024(8) 0.0033(8)
C9 0.0240(10) 0.0384(12) 0.0338(10) -0.0021(8) 0.0027(8) -0.0030(8)
C10 0.0346(12) 0.0290(10) 0.0249(9) -0.0023(7) 0.0021(8) -0.0038(8)
C11 0.0305(11) 0.0270(10) 0.0340(10) -0.0037(8) 0.0034(8) 0.0023(8)
C12 0.0257(10) 0.0285(10) 0.0347(10) -0.0029(8) 0.0033(8) -0.0003(8)
N1 0.0380(11) 0.0308(10) 0.0504(11) -0.0038(8) 0.0051(10) -0.0078(9)
N2 0.0191(8) 0.0303(9) 0.0328(8) -0.0003(7) 0.0010(7) 0.0005(6)
N3 0.0204(8) 0.0288(9) 0.0318(8) -0.0025(7) 0.0024(7) -0.0007(6)
O1 0.0484(11) 0.0288(8) 0.0506(9) -0.0071(7) 0.0000(8) -0.0053(7)
O2 0.0526(11) 0.0363(9) 0.0621(11) 0.0156(8) -0.0087(9) 0.0022(8)
O3 0.0436(11) 0.0345(9) 0.0938(15) -0.0010(9) 0.0337(10) -0.0038(8)
S1 0.0280(3) 0.0228(2) 0.0441(3) 0.0014(2) 0.0056(2) 0.00020(18)

loop_
_atom_type_symbol
_atom_type_description
_atom_type_scat_dispersion_real
_atom_type_scat_dispersion_imag
_atom_type_scat_source
C C 0.0033 0.0016 'International Tables Vol C Tables 4.2.6.8 and 6.1.1.4'
H H 0.0000 0.0000 'International Tables Vol C Tables 4.2.6.8 and 6.1.1.4'
N N 0.0061 0.0033 'International Tables Vol C Tables 4.2.6.8 and 6.1.1.4'
O O 0.0106 0.0060 'International Tables Vol C Tables 4.2.6.8 and 6.1.1.4'
S S 0.1246 0.1234 'International Tables Vol C Tables 4.2.6.8 and 6.1.1.4'
Ag Ag -0.8971 1.1015 'International Tables Vol C Tables 4.2.6.8 and 6.1.1.4'

loop_
_geom_angle_atom_site_label_1
_geom_angle_atom_site_label_2
_geom_angle_atom_site_label_3
_geom_angle
_geom_angle_site_symmetry_1
_geom_angle_site_symmetry_3
N2 Ag1 N3 170.52(7) . 1_655
N2 Ag1 O1 95.14(6) . 3_755
N3 Ag1 O1 93.63(6) 1_655 3_755
N3 C1 C4 120.27(18) . .
N3 C1 C6 118.0(2) . .
C4 C1 C6 121.67(19) . .
N3 C2 C3 121.17(19) . .
N3 C2 H2 119.4 . .
C3 C2 H2 119.4 . .
N2 C3 C2 121.15(19) . .
N2 C3 H3 119.4 . .
C2 C3 H3 119.4 . .
N2 C4 C1 120.33(18) . .
N2 C4 C5 117.8(2) . .
C1 C4 C5 121.82(19) . .
C4 C5 H5A 109.5 . .
C4 C5 H5B 109.5 . .
H5A C5 H5B 109.5 . .
C4 C5 H5C 109.5 . .
H5A C5 H5C 109.5 . .
H5B C5 H5C 109.5 . .
C1 C6 H6A 109.5 . .
C1 C6 H6B 109.5 . .
H6A C6 H6B 109.5 . .
C1 C6 H6C 109.5 . .
H6A C6 H6C 109.5 . .
H6B C6 H6C 109.5 . .
C12 C7 C8 119.3(2) . .
C12 C7 S1 119.73(16) . .
C8 C7 S1 121.00(16) . .
C7 C8 C9 120.3(2) . .
C7 C8 H8 119.9 . .
C9 C8 H8 119.9 . .
C8 C9 C10 120.8(2) . .
C8 C9 H9 119.6 . .
C10 C9 H9 119.6 . .
N1 C10 C9 121.7(2) . .
N1 C10 C11 120.1(2) . .
C9 C10 C11 118.14(19) . .
C12 C11 C10 120.9(2) . .
C12 C11 H11 119.6 . .
C10 C11 H11 119.6 . .
C11 C12 C7 120.7(2) . .
C11 C12 H12 119.7 . .
C7 C12 H12 119.7 . .
C10 N1 HN1 117(3) . .
C10 N1 HN2 115(2) . .
HN1 N1 HN2 119(3) . .
C4 N2 C3 118.38(18) . .
C4 N2 Ag1 125.91(14) . .
C3 N2 Ag1 114.75(14) . .
C2 N3 C1 118.58(18) . .
C2 N3 Ag1 117.58(14) . 1_455
C1 N3 Ag1 123.52(14) . 1_455
S1 O1 Ag1 122.11(10) . 3_755
O3 S1 O2 113.66(13) . .
O3 S1 O1 112.30(13) . .
O2 S1 O1 111.46(12) . .
O3 S1 C7 105.68(10) . .
O2 S1 C7 106.44(11) . .
O1 S1 C7 106.70(10) . .

loop_
_geom_bond_atom_site_label_1
_geom_bond_atom_site_label_2
_geom_bond_distance
_geom_bond_site_symmetry_2
Ag1 N2 2.1707(19) .
Ag1 N3 2.1823(19) 1_655
Ag1 O1 2.5323(17) 3_755
C1 N3 1.341(3) .
C1 C4 1.401(3) .
C1 C6 1.490(3) .
C2 N3 1.338(3) .
C2 C3 1.368(3) .
C2 H2 0.9300 .
C3 N2 1.343(3) .
C3 H3 0.9300 .
C4 N2 1.342(3) .
C4 C5 1.490(3) .
C5 H5A 0.9600 .
C5 H5B 0.9600 .
C5 H5C 0.9600 .
C6 H6A 0.9600 .
C6 H6B 0.9600 .
C6 H6C 0.9600 .
C7 C12 1.390(3) .
C7 C8 1.390(3) .
C7 S1 1.766(2) .
C8 C9 1.391(3) .
C8 H8 0.9300 .
C9 C10 1.401(3) .
C9 H9 0.9300 .
C10 N1 1.371(3) .
C10 C11 1.402(3) .
C11 C12 1.379(3) .
C11 H11 0.9300 .
C12 H12 0.9300 .
N1 HN1 0.75(4) .
N1 HN2 0.90(4) .
N3 Ag1 2.1823(19) 1_455
O1 S1 1.4557(19) .
O1 Ag1 2.5323(17) 3_755
O2 S1 1.4500(18) .
O3 S1 1.446(2) .

loop_
_geom_hbond_atom_site_label_D
_geom_hbond_atom_site_label_H
_geom_hbond_atom_site_label_A
_geom_hbond_distance_DH
_geom_hbond_distance_HA
_geom_hbond_distance_DA
_geom_hbond_angle_DHA
_geom_hbond_site_symmetry_A
N1 HN1 O2 0.75(4) 2.29(4) 3.019(3) 164(4) 2_755
N1 HN2 O3 0.90(4) 2.09(4) 2.980(3) 172(3) 2_655

loop_
_geom_torsion_atom_site_label_1
_geom_torsion_atom_site_label_2
_geom_torsion_atom_site_label_3
_geom_torsion_atom_site_label_4
_geom_torsion
_geom_torsion_site_symmetry_1
_geom_torsion_site_symmetry_4
N3 C2 C3 N2 -2.6(3) . .
N3 C1 C4 N2 -3.2(3) . .
C6 C1 C4 N2 175.30(19) . .
N3 C1 C4 C5 176.2(2) . .
C6 C1 C4 C5 -5.3(3) . .
C12 C7 C8 C9 0.9(3) . .
S1 C7 C8 C9 -178.95(17) . .
C7 C8 C9 C10 0.0(3) . .
C8 C9 C10 N1 -179.3(2) . .
C8 C9 C10 C11 -1.1(3) . .
N1 C10 C11 C12 179.6(2) . .
C9 C10 C11 C12 1.3(3) . .
C10 C11 C12 C7 -0.5(3) . .
C8 C7 C12 C11 -0.7(3) . .
S1 C7 C12 C11 179.21(17) . .
C1 C4 N2 C3 0.5(3) . .
C5 C4 N2 C3 -178.9(2) . .
C1 C4 N2 Ag1 -167.60(15) . .
C5 C4 N2 Ag1 13.0(3) . .
C2 C3 N2 C4 2.3(3) . .
C2 C3 N2 Ag1 171.73(17) . .
O1 Ag1 N2 C4 -175.92(17) 3_755 .
O1 Ag1 N2 C3 15.59(15) 3_755 .
C3 C2 N3 C1 -0.1(3) . .
C3 C2 N3 Ag1 173.70(17) . 1_455
C4 C1 N3 C2 2.9(3) . .
C6 C1 N3 C2 -175.64(19) . .
C4 C1 N3 Ag1 -170.50(15) . 1_455
C6 C1 N3 Ag1 11.0(3) . 1_455
Ag1 O1 S1 O3 -88.70(13) 3_755 .
Ag1 O1 S1 O2 40.14(15) 3_755 .
Ag1 O1 S1 C7 155.95(11) 3_755 .
C12 C7 S1 O3 -16.6(2) . .
C8 C7 S1 O3 163.29(19) . .
C12 C7 S1 O2 -137.74(18) . .
C8 C7 S1 O2 42.1(2) . .
C12 C7 S1 O1 103.14(18) . .
C8 C7 S1 O1 -77.0(2) . .
